data_4514231
loop_
_publ_author_name
'Li, Yiming'
'Wang, Ming'
'Jiang, Xuefeng'

_publ_section_title
;
 Controllable Sulfoxidation and Sulfenylation with Organic Thiosulfate
 Salts via Dual Electron- and Energy-Transfer Photocatalysis
;
_journal_issue 11
_journal_name_full 'ACS Catalysis'
_journal_page_first 7587
_journal_paper_doi 10.1021/acscatal.7b02735
_journal_volume 7
_journal_year 2017
_chemical_formula_sum 'C13 H11 Br O2 S'
_chemical_formula_weight 311.19
_chemical_name_systematic
; 
 ? 
;
_space_group_IT_number 2
_symmetry_cell_setting triclinic
_symmetry_space_group_name_Hall '-P 1'
_symmetry_space_group_name_H-M 'P -1'
_atom_sites_solution_hydrogens geom
_atom_sites_solution_primary direct
_atom_sites_solution_secondary difmap
_audit_creation_method SHELXL-97
_cell_angle_alpha 69.7280(10)
_cell_angle_beta 77.3960(10)
_cell_angle_gamma 74.1380(10)
_cell_formula_units_Z 2
_cell_length_a 6.6244(3)
_cell_length_b 9.5477(5)
_cell_length_c 11.0255(5)
_cell_measurement_reflns_used 3988
_cell_measurement_temperature 296(2)
_cell_measurement_theta_max 27.56
_cell_measurement_theta_min 2.33
_cell_volume 623.31(5)
_computing_structure_refinement 'SHELXL-97 (Sheldrick, 2008)'
_computing_structure_solution 'SHELXS-97 (Sheldrick, 2008)'
_diffrn_ambient_temperature 296(2)
_diffrn_measured_fraction_theta_full 0.992
_diffrn_measured_fraction_theta_max 0.992
_diffrn_measurement_device_type multi-scan
_diffrn_radiation_monochromator graphite
_diffrn_radiation_source 'fine-focus sealed tube'
_diffrn_radiation_type MoK\a
_diffrn_radiation_wavelength 0.71073
_diffrn_reflns_av_R_equivalents 0.0212
_diffrn_reflns_av_sigmaI/netI 0.0198
_diffrn_reflns_limit_h_max 6
_diffrn_reflns_limit_h_min -7
_diffrn_reflns_limit_k_max 11
_diffrn_reflns_limit_k_min -11
_diffrn_reflns_limit_l_max 12
_diffrn_reflns_limit_l_min -13
_diffrn_reflns_number 7271
_diffrn_reflns_theta_full 25.01
_diffrn_reflns_theta_max 25.01
_diffrn_reflns_theta_min 1.99
_exptl_absorpt_coefficient_mu 3.450
_exptl_absorpt_correction_T_max 0.7027
_exptl_absorpt_correction_T_min 0.2773
_exptl_absorpt_correction_type multi-scan
_exptl_absorpt_process_details sadabs
_exptl_crystal_colour yellow
_exptl_crystal_density_diffrn 1.658
_exptl_crystal_density_method 'not measured'
_exptl_crystal_description block
_exptl_crystal_F_000 312
_exptl_crystal_size_max 0.50
_exptl_crystal_size_mid 0.34
_exptl_crystal_size_min 0.11
_refine_diff_density_max 0.602
_refine_diff_density_min -0.324
_refine_diff_density_rms 0.053
_refine_ls_extinction_method none
_refine_ls_goodness_of_fit_ref 1.052
_refine_ls_hydrogen_treatment constr
_refine_ls_matrix_type full
_refine_ls_number_parameters 154
_refine_ls_number_reflns 2171
_refine_ls_number_restraints 0
_refine_ls_restrained_S_all 1.052
_refine_ls_R_factor_all 0.0375
_refine_ls_R_factor_gt 0.0321
_refine_ls_shift/su_max 0.001
_refine_ls_shift/su_mean 0.000
_refine_ls_structure_factor_coef Fsqd
_refine_ls_weighting_details 'calc w=1/[\s^2^(Fo^2^)+(0.0492P)^2^+0.3349P] where P=(Fo^2^+2Fc^2^)/3'
_refine_ls_weighting_scheme calc
_refine_ls_wR_factor_gt 0.0855
_refine_ls_wR_factor_ref 0.0893
_reflns_number_gt 1897
_reflns_number_total 2171
_reflns_threshold_expression >2sigma(I)
_cod_data_source_file cs7b02735_si_002.cif
_cod_data_source_block z
_cod_depositor_comments
;
The following automatic conversions were performed:

'_symmetry_cell_setting' value 'Triclinic' changed to 'triclinic'
according to
/home/data/users/saulius/crontab/automatic-downloads/rss-feeds/ACS/lib/dictionaries/cif_core.dic
dictionary named 'cif_core.dic' version 2.4.2 from 2011-04-26.

Automatic conversion script
Id: cif_fix_values 4973 2017-02-22 13:04:09Z antanas 

 Adding full bibliography for 4514231.cif.
;
_cod_original_sg_symbol_H-M P-1
_cod_database_code 4514231

loop_
_symmetry_equiv_pos_as_xyz
'x, y, z'
'-x, -y, -z'

loop_
_atom_site_label
_atom_site_type_symbol
_atom_site_fract_x
_atom_site_fract_y
_atom_site_fract_z
_atom_site_U_iso_or_equiv
_atom_site_adp_type
_atom_site_occupancy
_atom_site_symmetry_multiplicity
_atom_site_calc_flag
_atom_site_refinement_flags
Br1 Br 0.16185(5) 0.51330(4) 0.76812(3) 0.06869(17) Uani 1 1 d .
S1 S -0.31684(12) 0.02444(8) 1.21266(7) 0.0503(2) Uani 1 1 d .
O1 O -0.1732(3) 0.1884(3) 1.5692(2) 0.0624(5) Uani 1 1 d .
O2 O -0.5087(4) 0.0263(3) 1.1641(2) 0.0678(6) Uani 1 1 d .
C1 C -0.1861(4) 0.1635(3) 1.0892(3) 0.0440(6) Uani 1 1 d .
C2 C 0.0319(5) 0.1355(3) 1.0720(3) 0.0525(7) Uani 1 1 d .
H2A H 0.1084 0.0470 1.1250 0.063 Uiso 1 1 calc R
C3 C 0.1363(5) 0.2389(4) 0.9762(3) 0.0552(7) Uani 1 1 d .
H3A H 0.2835 0.2208 0.9639 0.066 Uiso 1 1 calc R
C4 C 0.0199(5) 0.3692(3) 0.8990(3) 0.0478(6) Uani 1 1 d .
C5 C -0.1986(5) 0.3981(3) 0.9149(3) 0.0529(7) Uani 1 1 d .
H5A H -0.2746 0.4867 0.8618 0.064 Uiso 1 1 calc R
C6 C -0.3026(5) 0.2945(3) 1.0100(3) 0.0515(7) Uani 1 1 d .
H6A H -0.4497 0.3119 1.0212 0.062 Uiso 1 1 calc R
C7 C -0.4033(4) 0.1270(3) 1.3309(3) 0.0445(6) Uani 1 1 d .
C8 C -0.6130(5) 0.2032(3) 1.3463(3) 0.0529(7) Uani 1 1 d .
H8A H -0.7089 0.2033 1.2959 0.063 Uiso 1 1 calc R
C9 C -0.6746(5) 0.2789(3) 1.4392(3) 0.0576(8) Uani 1 1 d .
H9A H -0.8143 0.3317 1.4509 0.069 Uiso 1 1 calc R
C10 C -0.5335(5) 0.2782(3) 1.5151(3) 0.0534(7) Uani 1 1 d .
H10A H -0.5778 0.3307 1.5765 0.064 Uiso 1 1 calc R
C11 C -0.3256(4) 0.1987(3) 1.4991(3) 0.0469(6) Uani 1 1 d .
C12 C -0.2607(4) 0.1224(3) 1.4062(3) 0.0475(6) Uani 1 1 d .
H12A H -0.1215 0.0686 1.3950 0.057 Uiso 1 1 calc R
C13 C -0.2294(6) 0.2656(4) 1.6654(3) 0.0673(9) Uani 1 1 d .
H13A H -0.1082 0.2490 1.7070 0.101 Uiso 1 1 calc R
H13B H -0.3408 0.2267 1.7295 0.101 Uiso 1 1 calc R
H13C H -0.2774 0.3732 1.6247 0.101 Uiso 1 1 calc R

loop_
_atom_site_aniso_label
_atom_site_aniso_U_11
_atom_site_aniso_U_22
_atom_site_aniso_U_33
_atom_site_aniso_U_23
_atom_site_aniso_U_13
_atom_site_aniso_U_12
Br1 0.0783(3) 0.0695(2) 0.0558(2) -0.01619(16) 0.00908(16) -0.03035(18)
S1 0.0564(4) 0.0468(4) 0.0512(4) -0.0148(3) -0.0078(3) -0.0166(3)
O1 0.0597(13) 0.0745(14) 0.0609(13) -0.0321(11) -0.0135(10) -0.0081(10)
O2 0.0670(14) 0.0785(15) 0.0690(14) -0.0219(12) -0.0166(11) -0.0286(11)
C1 0.0494(15) 0.0456(14) 0.0424(14) -0.0180(11) -0.0073(11) -0.0125(12)
C2 0.0503(16) 0.0483(15) 0.0568(17) -0.0114(13) -0.0149(13) -0.0075(12)
C3 0.0442(15) 0.0622(18) 0.0630(18) -0.0220(15) -0.0095(14) -0.0124(13)
C4 0.0578(17) 0.0518(15) 0.0381(14) -0.0184(12) 0.0004(12) -0.0182(13)
C5 0.0547(17) 0.0534(16) 0.0447(15) -0.0114(12) -0.0096(13) -0.0044(13)
C6 0.0438(15) 0.0610(17) 0.0468(15) -0.0160(13) -0.0070(12) -0.0067(13)
C7 0.0489(15) 0.0398(13) 0.0406(14) -0.0057(11) -0.0031(11) -0.0138(11)
C8 0.0474(16) 0.0526(15) 0.0549(17) -0.0090(13) -0.0093(13) -0.0127(12)
C9 0.0439(16) 0.0542(17) 0.0628(19) -0.0118(14) -0.0038(14) -0.0024(13)
C10 0.0600(18) 0.0442(14) 0.0498(16) -0.0133(12) 0.0008(14) -0.0093(13)
C11 0.0512(16) 0.0407(13) 0.0445(15) -0.0072(11) -0.0036(12) -0.0128(12)
C12 0.0440(15) 0.0458(14) 0.0495(15) -0.0124(12) -0.0060(12) -0.0076(12)
C13 0.083(2) 0.0621(19) 0.065(2) -0.0279(16) -0.0157(17) -0.0141(17)

loop_
_atom_type_symbol
_atom_type_description
_atom_type_scat_dispersion_real
_atom_type_scat_dispersion_imag
_atom_type_scat_source
C C 0.0033 0.0016 'International Tables Vol C Tables 4.2.6.8 and 6.1.1.4'
H H 0.0000 0.0000 'International Tables Vol C Tables 4.2.6.8 and 6.1.1.4'
O O 0.0106 0.0060 'International Tables Vol C Tables 4.2.6.8 and 6.1.1.4'
S S 0.1246 0.1234 'International Tables Vol C Tables 4.2.6.8 and 6.1.1.4'
Br Br -0.2901 2.4595 'International Tables Vol C Tables 4.2.6.8 and 6.1.1.4'

loop_
_geom_angle_atom_site_label_1
_geom_angle_atom_site_label_2
_geom_angle_atom_site_label_3
_geom_angle
O2 S1 C1 107.20(13)
O2 S1 C7 106.71(14)
C1 S1 C7 96.95(12)
C11 O1 C13 118.2(2)
C2 C1 C6 120.7(3)
C2 C1 S1 118.7(2)
C6 C1 S1 120.6(2)
C1 C2 C3 119.9(3)
C1 C2 H2A 120.1
C3 C2 H2A 120.1
C4 C3 C2 119.1(3)
C4 C3 H3A 120.4
C2 C3 H3A 120.4
C3 C4 C5 121.5(3)
C3 C4 Br1 119.5(2)
C5 C4 Br1 119.0(2)
C6 C5 C4 119.4(3)
C6 C5 H5A 120.3
C4 C5 H5A 120.3
C5 C6 C1 119.4(3)
C5 C6 H6A 120.3
C1 C6 H6A 120.3
C12 C7 C8 122.1(3)
C12 C7 S1 118.7(2)
C8 C7 S1 119.1(2)
C9 C8 C7 117.6(3)
C9 C8 H8A 121.2
C7 C8 H8A 121.2
C10 C9 C8 121.5(3)
C10 C9 H9A 119.2
C8 C9 H9A 119.2
C9 C10 C11 119.6(3)
C9 C10 H10A 120.2
C11 C10 H10A 120.2
O1 C11 C12 115.4(2)
O1 C11 C10 124.8(3)
C12 C11 C10 119.8(3)
C7 C12 C11 119.4(3)
C7 C12 H12A 120.3
C11 C12 H12A 120.3
O1 C13 H13A 109.5
O1 C13 H13B 109.5
H13A C13 H13B 109.5
O1 C13 H13C 109.5
H13A C13 H13C 109.5
H13B C13 H13C 109.5

loop_
_geom_bond_atom_site_label_1
_geom_bond_atom_site_label_2
_geom_bond_distance
Br1 C4 1.897(3)
S1 O2 1.476(2)
S1 C1 1.797(3)
S1 C7 1.800(3)
O1 C11 1.364(4)
O1 C13 1.424(4)
C1 C2 1.377(4)
C1 C6 1.390(4)
C2 C3 1.379(4)
C2 H2A 0.9300
C3 C4 1.377(4)
C3 H3A 0.9300
C4 C5 1.380(4)
C5 C6 1.376(4)
C5 H5A 0.9300
C6 H6A 0.9300
C7 C12 1.371(4)
C7 C8 1.385(4)
C8 C9 1.381(4)
C8 H8A 0.9300
C9 C10 1.381(5)
C9 H9A 0.9300
C10 C11 1.386(4)
C10 H10A 0.9300
C11 C12 1.384(4)
C12 H12A 0.9300
C13 H13A 0.9600
C13 H13B 0.9600
C13 H13C 0.9600

loop_
_geom_torsion_atom_site_label_1
_geom_torsion_atom_site_label_2
_geom_torsion_atom_site_label_3
_geom_torsion_atom_site_label_4
_geom_torsion
O2 S1 C1 C2 -146.3(2)
C7 S1 C1 C2 103.8(2)
O2 S1 C1 C6 31.7(3)
C7 S1 C1 C6 -78.2(2)
C6 C1 C2 C3 0.7(4)
S1 C1 C2 C3 178.7(2)
C1 C2 C3 C4 0.1(4)
C2 C3 C4 C5 -0.4(4)
C2 C3 C4 Br1 179.3(2)
C3 C4 C5 C6 0.0(4)
Br1 C4 C5 C6 -179.7(2)
C4 C5 C6 C1 0.7(4)
C2 C1 C6 C5 -1.1(4)
S1 C1 C6 C5 -179.0(2)
O2 S1 C7 C12 170.0(2)
C1 S1 C7 C12 -79.6(2)
O2 S1 C7 C8 -7.7(3)
C1 S1 C7 C8 102.7(2)
C12 C7 C8 C9 1.5(4)
S1 C7 C8 C9 179.1(2)
C7 C8 C9 C10 -0.5(4)
C8 C9 C10 C11 -0.6(5)
C13 O1 C11 C12 179.4(3)
C13 O1 C11 C10 -0.5(4)
C9 C10 C11 O1 -179.3(3)
C9 C10 C11 C12 0.8(4)
C8 C7 C12 C11 -1.4(4)
S1 C7 C12 C11 -179.0(2)
O1 C11 C12 C7 -179.8(2)
C10 C11 C12 C7 0.1(4)
